data_9005395
loop_
_publ_author_name
'Lucchesi, S.'
'Russo, U.'
'Della Giusta, A.'

_publ_section_title
;
 Cation distribution in natural Zn-spinels: franklinite
 Sample: FRK2
;
_journal_name_full 'European Journal of Mineralogy'
_journal_page_first 501
_journal_page_last 511
_journal_volume 11
_journal_year 1999
_chemical_formula_sum 'Al0.034 Fe1.94 Mg0.035 Mn0.374 O4 Zn0.616'
_chemical_name_mineral Franklinite
_space_group_IT_number 227
_symmetry_space_group_name_Hall '-F 4vw 2vw 3'
_symmetry_space_group_name_H-M 'F d -3 m :2'
_cell_angle_alpha 90
_cell_angle_beta 90
_cell_angle_gamma 90
_cell_length_a 8.4654
_cell_length_b 8.4654
_cell_length_c 8.4654
_cell_formula_units_Z 8
_cell_volume 606.656
_database_code_amcsd 0006780
_exptl_crystal_density_diffrn 5.145
_cod_original_sg_symbol_H-M 'F d 3 m'
_cod_original_formula_sum 'Zn.616 Mn.374 Mg.035 Al.034 Fe1.94 O4'
_cod_database_code 9005395

loop_
_space_group_symop_operation_xyz
x,y,z
x,1/2+y,1/2+z
1/2+x,y,1/2+z
1/2+x,1/2+y,z
3/4+z,1/2-x,1/4+y
3/4+z,-x,3/4+y
1/4+z,1/2-x,3/4+y
1/4+z,-x,1/4+y
3/4-y,1/2+z,1/4-x
3/4-y,+z,3/4-x
1/4-y,1/2+z,3/4-x
1/4-y,+z,1/4-x
3/4+x,1/2-y,1/4+z
3/4+x,-y,3/4+z
1/4+x,1/2-y,3/4+z
1/4+x,-y,1/4+z
3/4-z,1/2+x,1/4-y
3/4-z,+x,3/4-y
1/4-z,1/2+x,3/4-y
1/4-z,+x,1/4-y
3/4+y,1/2-z,1/4+x
3/4+y,-z,3/4+x
1/4+y,1/2-z,3/4+x
1/4+y,-z,1/4+x
3/4-x,1/2+y,1/4-z
3/4-x,+y,3/4-z
1/4-x,1/2+y,3/4-z
1/4-x,+y,1/4-z
1/2+x,3/4-z,1/4-y
1/2+x,1/4-z,3/4-y
+x,3/4-z,3/4-y
+x,1/4-z,1/4-y
1/2-z,3/4+y,1/4+x
1/2-z,1/4+y,3/4+x
-z,3/4+y,3/4+x
-z,1/4+y,1/4+x
1/2+y,3/4-x,1/4-z
1/2+y,1/4-x,3/4-z
+y,3/4-x,3/4-z
+y,1/4-x,1/4-z
1/2-x,3/4+z,1/4+y
1/2-x,1/4+z,3/4+y
-x,3/4+z,3/4+y
-x,1/4+z,1/4+y
1/2+z,3/4-y,1/4-x
1/2+z,1/4-y,3/4-x
+z,3/4-y,3/4-x
+z,1/4-y,1/4-x
1/2-y,3/4+x,1/4+z
1/2-y,1/4+x,3/4+z
-y,3/4+x,3/4+z
-y,1/4+x,1/4+z
x,1/2+z,1/2+y
x,+z,+y
1/2+x,1/2+z,+y
1/2+x,+z,1/2+y
-z,1/2-y,1/2-x
-z,-y,-x
1/2-z,1/2-y,-x
1/2-z,-y,1/2-x
y,1/2+x,1/2+z
y,+x,+z
1/2+y,1/2+x,+z
1/2+y,+x,1/2+z
-x,1/2-z,1/2-y
-x,-z,-y
1/2-x,1/2-z,-y
1/2-x,-z,1/2-y
z,1/2+y,1/2+x
z,+y,+x
1/2+z,1/2+y,+x
1/2+z,+y,1/2+x
-y,1/2-x,1/2-z
-y,-x,-z
1/2-y,1/2-x,-z
1/2-y,-x,1/2-z
3/4+z,1/4+x,1/2-y
3/4+z,3/4+x,-y
1/4+z,1/4+x,-y
1/4+z,3/4+x,1/2-y
3/4-y,1/4-z,1/2+x
3/4-y,3/4-z,+x
1/4-y,1/4-z,+x
1/4-y,3/4-z,1/2+x
3/4+x,1/4+y,1/2-z
3/4+x,3/4+y,-z
1/4+x,1/4+y,-z
1/4+x,3/4+y,1/2-z
3/4-z,1/4-x,1/2+y
3/4-z,3/4-x,+y
1/4-z,1/4-x,+y
1/4-z,3/4-x,1/2+y
3/4+y,1/4+z,1/2-x
3/4+y,3/4+z,-x
1/4+y,1/4+z,-x
1/4+y,3/4+z,1/2-x
3/4-x,1/4-y,1/2+z
3/4-x,3/4-y,+z
1/4-x,1/4-y,+z
1/4-x,3/4-y,1/2+z
-z,3/4+x,3/4+y
-z,1/4+x,1/4+y
1/2-z,3/4+x,1/4+y
1/2-z,1/4+x,3/4+y
y,3/4-z,3/4-x
y,1/4-z,1/4-x
1/2+y,3/4-z,1/4-x
1/2+y,1/4-z,3/4-x
-x,3/4+y,3/4+z
-x,1/4+y,1/4+z
1/2-x,3/4+y,1/4+z
1/2-x,1/4+y,3/4+z
z,3/4-x,3/4-y
z,1/4-x,1/4-y
1/2+z,3/4-x,1/4-y
1/2+z,1/4-x,3/4-y
-y,3/4+z,3/4+x
-y,1/4+z,1/4+x
1/2-y,3/4+z,1/4+x
1/2-y,1/4+z,3/4+x
x,3/4-y,3/4-z
x,1/4-y,1/4-z
1/2+x,3/4-y,1/4-z
1/2+x,1/4-y,3/4-z
1/4-x,1/2+z,3/4-y
1/4-x,+z,1/4-y
3/4-x,1/2+z,1/4-y
3/4-x,+z,3/4-y
1/4+z,1/2-y,3/4+x
1/4+z,-y,1/4+x
3/4+z,1/2-y,1/4+x
3/4+z,-y,3/4+x
1/4-y,1/2+x,3/4-z
1/4-y,+x,1/4-z
3/4-y,1/2+x,1/4-z
3/4-y,+x,3/4-z
1/4+x,1/2-z,3/4+y
1/4+x,-z,1/4+y
3/4+x,1/2-z,1/4+y
3/4+x,-z,3/4+y
1/4-z,1/2+y,3/4-x
1/4-z,+y,1/4-x
3/4-z,1/2+y,1/4-x
3/4-z,+y,3/4-x
1/4+y,1/2-x,3/4+z
1/4+y,-x,1/4+z
3/4+y,1/2-x,1/4+z
3/4+y,-x,3/4+z
3/4-x,3/4-z,y
3/4-x,1/4-z,1/2+y
1/4-x,3/4-z,1/2+y
1/4-x,1/4-z,y
3/4+z,3/4+y,-x
3/4+z,1/4+y,1/2-x
1/4+z,3/4+y,1/2-x
1/4+z,1/4+y,-x
3/4-y,3/4-x,z
3/4-y,1/4-x,1/2+z
1/4-y,3/4-x,1/2+z
1/4-y,1/4-x,z
3/4+x,3/4+z,-y
3/4+x,1/4+z,1/2-y
1/4+x,3/4+z,1/2-y
1/4+x,1/4+z,-y
3/4-z,3/4-y,x
3/4-z,1/4-y,1/2+x
1/4-z,3/4-y,1/2+x
1/4-z,1/4-y,x
3/4+y,3/4+x,-z
3/4+y,1/4+x,1/2-z
1/4+y,3/4+x,1/2-z
1/4+y,1/4+x,-z
-z,-x,-y
-z,1/2-x,1/2-y
1/2-z,-x,1/2-y
1/2-z,1/2-x,-y
y,z,x
y,1/2+z,1/2+x
1/2+y,z,1/2+x
1/2+y,1/2+z,x
-x,-y,-z
-x,1/2-y,1/2-z
1/2-x,-y,1/2-z
1/2-x,1/2-y,-z
z,x,y
z,1/2+x,1/2+y
1/2+z,x,1/2+y
1/2+z,1/2+x,y
-y,-z,-x
-y,1/2-z,1/2-x
1/2-y,-z,1/2-x
1/2-y,1/2-z,-x

loop_
_atom_site_label
_atom_site_fract_x
_atom_site_fract_y
_atom_site_fract_z
_atom_site_occupancy
_atom_site_U_iso_or_equiv
ZnT 0.12500 0.12500 0.12500 0.58100 0.01010
MnT 0.12500 0.12500 0.12500 0.30700 0.01010
MgT 0.12500 0.12500 0.12500 0.03400 0.01010
AlT 0.12500 0.12500 0.12500 0.01800 0.01010
FeT 0.12500 0.12500 0.12500 0.06000 0.01010
ZnM 0.50000 0.50000 0.50000 0.01750 0.01020
MnM 0.50000 0.50000 0.50000 0.03350 0.01020
MgM 0.50000 0.50000 0.50000 0.00050 0.01020
AlM 0.50000 0.50000 0.50000 0.00800 0.01020
FeM 0.50000 0.50000 0.50000 0.94000 0.01020
O 0.26130 0.26130 0.26130 1.00000 0.01030

loop_
_cod_related_entry_id
_cod_related_entry_database
_cod_related_entry_code
1 AMCSD 0006780
